data_2215996
loop_
_publ_author_name
'Yousefi Mohammad'
'Teimouri, Shabahang'
'Amani, Vahid'
'Khavasi, Hamid Reza'

_publ_section_title
;
 Tris(tribenzylammonium) hexachloridoplatinate(IV) chloride
;
_journal_coeditor_code HK2340
_journal_issue 11
_journal_name_full 'Acta Crystallographica Section E'
_journal_page_first m2748
_journal_page_last m2749
_journal_paper_doi 10.1107/S1600536807049689
_journal_volume 63
_journal_year 2007
_chemical_formula_iupac '(C21 H22 N)3 [Pt Cl6] Cl'
_chemical_formula_moiety '3(C21 H22 N +), Cl6 Pt 2-, Cl -'
_chemical_formula_sum 'C63 H66 Cl7 N3 Pt'
_chemical_formula_weight 1308.42
_chemical_name_systematic
;
Tris(tribenzylammonium) hexachloridoplatinate(IV) chloride
;
_space_group_IT_number 14
_symmetry_cell_setting monoclinic
_symmetry_space_group_name_Hall '-P 2ybc'
_symmetry_space_group_name_H-M 'P 1 21/c 1'
_atom_sites_solution_hydrogens geom
_atom_sites_solution_primary direct
_atom_sites_solution_secondary difmap
_audit_creation_method SHELXL-97
_cell_angle_alpha 90.00
_cell_angle_beta 98.313(2)
_cell_angle_gamma 90.00
_cell_formula_units_Z 4
_cell_length_a 10.3739(3)
_cell_length_b 16.4326(5)
_cell_length_c 34.9438(8)
_cell_measurement_reflns_used 2500
_cell_measurement_temperature 120(2)
_cell_volume 5894.3(3)
_computing_cell_refinement 'X-AREA (Stoe & Cie, 2005)'
_computing_data_collection 'X-AREA (Stoe & Cie, 2005)'
_computing_data_reduction 'X-RED (Stoe & Cie, 2005)'
_computing_molecular_graphics 'ORTEP-3 for Windows (Farrugia, 1997)'
_computing_publication_material 'WinGX (Farrugia, 1999)'
_computing_structure_refinement 'SHELXL97 (Sheldrick, 1997)'
_computing_structure_solution 'SHELXS97 (Sheldrick, 1997)'
_diffrn_ambient_temperature 120(2)
_diffrn_detector_area_resol_mean '0.15 mm'
_diffrn_measured_fraction_theta_full 0.987
_diffrn_measured_fraction_theta_max 0.987
_diffrn_measurement_device_type 'Stoe IPDSII'
_diffrn_measurement_method '\w rotation'
_diffrn_radiation_monochromator graphite
_diffrn_radiation_source 'fine-focus sealed tube'
_diffrn_radiation_type MoK\a
_diffrn_radiation_wavelength 0.71073
_diffrn_reflns_av_R_equivalents 0.0996
_diffrn_reflns_av_sigmaI/netI 0.0503
_diffrn_reflns_limit_h_max 14
_diffrn_reflns_limit_h_min -14
_diffrn_reflns_limit_k_max 22
_diffrn_reflns_limit_k_min -22
_diffrn_reflns_limit_l_max 47
_diffrn_reflns_limit_l_min -47
_diffrn_reflns_number 70527
_diffrn_reflns_theta_full 29.29
_diffrn_reflns_theta_max 29.29
_diffrn_reflns_theta_min 1.71
_diffrn_standards_number 0
_exptl_absorpt_coefficient_mu 2.740
_exptl_absorpt_correction_T_max 0.665
_exptl_absorpt_correction_T_min 0.383
_exptl_absorpt_correction_type numerical
_exptl_absorpt_process_details '[shape of crystal determined optically (X-RED; Stoe & Cie, 2005)]'
_exptl_crystal_colour yellow
_exptl_crystal_density_diffrn 1.474
_exptl_crystal_density_method 'not measured'
_exptl_crystal_description block
_exptl_crystal_F_000 2648
_exptl_crystal_size_max 0.50
_exptl_crystal_size_mid 0.30
_exptl_crystal_size_min 0.15
_refine_diff_density_max 2.369
_refine_diff_density_min -2.963
_refine_ls_extinction_coef 0.0050(2)
_refine_ls_extinction_expression Fc^*^=kFc[1+0.001xFc^2^\l^3^/sin(2\q)]^-1/4^
_refine_ls_extinction_method 'SHELXL97 (Sheldrick, 1997)'
_refine_ls_goodness_of_fit_ref 1.077
_refine_ls_hydrogen_treatment mixed
_refine_ls_matrix_type full
_refine_ls_number_parameters 680
_refine_ls_number_reflns 15914
_refine_ls_number_restraints 0
_refine_ls_restrained_S_all 1.077
_refine_ls_R_factor_all 0.0546
_refine_ls_R_factor_gt 0.0504
_refine_ls_shift/su_max 0.019
_refine_ls_shift/su_mean 0.001
_refine_ls_structure_factor_coef Fsqd
_refine_ls_weighting_details 'calc w=1/[\s^2^(Fo^2^)+(0.0833P)^2^+6.8082P] where P=(Fo^2^+2Fc^2^)/3'
_refine_ls_weighting_scheme calc
_refine_ls_wR_factor_gt 0.1332
_refine_ls_wR_factor_ref 0.1390
_reflns_number_gt 14651
_reflns_number_total 15914
_reflns_threshold_expression I>2\s(I)
_cod_data_source_file hk2340.cif
_cod_data_source_block I
_cod_original_sg_symbol_H-M 'P 21/c'
_cod_original_formula_sum 'C63 H66 Cl7 N3 Pt1'
_cod_database_code 2215996
_cod_database_fobs_code 2215996

loop_
_symmetry_equiv_pos_as_xyz
'x, y, z'
'-x, y+1/2, -z+1/2'
'-x, -y, -z'
'x, -y-1/2, z-1/2'

loop_
_atom_site_type_symbol
_atom_site_label
_atom_site_fract_x
_atom_site_fract_y
_atom_site_fract_z
_atom_site_U_iso_or_equiv
_atom_site_adp_type
_atom_site_calc_flag
_atom_site_refinement_flags
_atom_site_occupancy
Pt Pt1 0.564759(12) 0.801342(8) 0.114732(4) 0.02524(7) Uani d . 1
Cl Cl1 0.41445(9) 0.71862(6) 0.13797(3) 0.03619(19) Uani d . 1
Cl Cl2 0.59771(10) 0.87062(6) 0.17347(3) 0.03488(19) Uani d . 1
Cl Cl3 0.71158(9) 0.88884(6) 0.09110(3) 0.03548(19) Uani d . 1
Cl Cl4 0.53245(10) 0.73201(7) 0.05651(3) 0.0402(2) Uani d . 1
Cl Cl5 0.73046(9) 0.71115(6) 0.13744(3) 0.03347(19) Uani d . 1
Cl Cl6 0.39773(8) 0.88988(6) 0.09047(3) 0.03364(18) Uani d . 1
Cl Cl7 0.49267(13) 0.80593(6) 0.32782(4) 0.0447(3) Uani d . 1
N N1 1.0228(3) 0.8698(2) 0.08909(9) 0.0290(6) Uani d . 1
H H1C 0.939(5) 0.861(3) 0.0907(14) 0.053(12) Uiso d . 1
N N2 0.5637(3) 0.9793(2) 0.36167(9) 0.0292(6) Uani d . 1
H H2 0.573(4) 0.928(3) 0.3583(12) 0.048(9) Uiso d . 1
N N3 0.4371(3) 0.6229(2) 0.33856(9) 0.0283(6) Uani d . 1
H H3B 0.453(5) 0.678(3) 0.3361(15) 0.044(12) Uiso d . 1
C C1 1.0744(4) 0.9222(2) 0.12397(11) 0.0312(7) Uani d . 1
H H1A 1.1571 0.9458 0.1199 0.057 Uiso calc R 1
H H1B 1.0140 0.9666 0.1259 0.057 Uiso calc R 1
C C2 1.0934(4) 0.8757(2) 0.16170(11) 0.0314(7) Uani d . 1
C C3 1.2213(4) 0.8609(3) 0.17931(12) 0.0380(8) Uani d . 1
H H3A 1.2916 0.8797 0.1681 0.046 Uiso calc R 1
C C4 1.2412(6) 0.8179(3) 0.21358(15) 0.0527(13) Uani d . 1
H H4 1.3259 0.8092 0.2257 0.063 Uiso calc R 1
C C5 1.1392(7) 0.7878(3) 0.23004(15) 0.0570(14) Uani d . 1
H H5 1.1547 0.7583 0.2529 0.068 Uiso calc R 1
C C6 1.0112(7) 0.8018(3) 0.21211(17) 0.0519(13) Uani d . 1
H H6 0.9416 0.7809 0.2230 0.062 Uiso calc R 1
C C7 0.9882(4) 0.8464(3) 0.17828(13) 0.0397(9) Uani d . 1
H H7 0.9033 0.8568 0.1667 0.048 Uiso calc R 1
C C8 1.0397(4) 0.9147(2) 0.05201(11) 0.0321(7) Uani d . 1
H H8A 1.1317 0.9252 0.0519 0.048 Uiso calc R 1
H H8B 1.0096 0.8801 0.0301 0.048 Uiso calc R 1
C C9 0.9668(4) 0.9941(2) 0.04744(10) 0.0295(7) Uani d . 1
C C10 1.0259(5) 1.0668(3) 0.06002(13) 0.0434(10) Uani d . 1
H H10 1.1125 1.0671 0.0716 0.052 Uiso calc R 1
C C11 0.9565(7) 1.1389(3) 0.05543(16) 0.0578(14) Uani d . 1
H H11 0.9960 1.1875 0.0643 0.069 Uiso calc R 1
C C12 0.8279(6) 1.1389(4) 0.03756(18) 0.0628(16) Uani d . 1
H H12 0.7810 1.1874 0.0347 0.075 Uiso calc R 1
C C13 0.7698(5) 1.0670(4) 0.02402(16) 0.0524(13) Uani d . 1
H H13 0.6841 1.0670 0.0117 0.063 Uiso calc R 1
C C14 0.8389(4) 0.9951(3) 0.02877(13) 0.0398(9) Uani d . 1
H H14 0.7995 0.9468 0.0194 0.048 Uiso calc R 1
C C15 1.0873(4) 0.7869(2) 0.09061(12) 0.0324(7) Uani d . 1
H H15A 1.1800 0.7939 0.0903 0.039 Uiso calc R 1
H H15B 1.0761 0.7604 0.1147 0.039 Uiso calc R 1
C C16 1.0328(4) 0.7331(2) 0.05745(10) 0.0292(7) Uani d . 1
C C17 1.1151(4) 0.7034(3) 0.03247(13) 0.0376(9) Uani d . 1
H H17 1.2017 0.7199 0.0354 0.045 Uiso calc R 1
C C18 1.0676(4) 0.6487(3) 0.00304(13) 0.0416(9) Uani d . 1
H H18 1.1227 0.6285 -0.0134 0.050 Uiso calc R 1
C C19 0.9379(4) 0.6247(3) -0.00148(12) 0.0385(8) Uani d . 1
H H19 0.9063 0.5879 -0.0208 0.046 Uiso calc R 1
C C20 0.8559(4) 0.6555(3) 0.02276(12) 0.0360(8) Uani d . 1
H H20 0.7686 0.6404 0.0193 0.043 Uiso calc R 1
C C21 0.9027(4) 0.7089(2) 0.05230(12) 0.0302(7) Uani d . 1
H H21 0.8470 0.7286 0.0687 0.056 Uiso calc R 1
C C22 0.6665(4) 1.0129(2) 0.39266(11) 0.0314(7) Uani d . 1
H H22A 0.6725 1.0713 0.3891 0.048 Uiso calc R 1
H H22B 0.6391 1.0037 0.4177 0.048 Uiso calc R 1
C C23 0.7999(3) 0.9761(2) 0.39287(10) 0.0293(7) Uani d . 1
C C24 0.9080(4) 1.0262(3) 0.39871(14) 0.0431(10) Uani d . 1
H H24 0.8971 1.0822 0.4004 0.052 Uiso calc R 1
C C25 1.0333(4) 0.9936(4) 0.40211(17) 0.0540(13) Uani d . 1
H H25 1.1052 1.0280 0.4063 0.065 Uiso calc R 1
C C26 1.0512(4) 0.9109(3) 0.39923(14) 0.0464(11) Uani d . 1
H H26 1.1347 0.8892 0.4012 0.056 Uiso calc R 1
C C27 0.9432(4) 0.8604(3) 0.39334(14) 0.0432(10) Uani d . 1
H H27 0.9543 0.8044 0.3916 0.052 Uiso calc R 1
C C28 0.8178(4) 0.8931(3) 0.38997(13) 0.0375(8) Uani d . 1
H H28 0.7459 0.8588 0.3858 0.045 Uiso calc R 1
C C29 0.4278(3) 0.9918(3) 0.37210(12) 0.0332(7) Uani d . 1
H H29A 0.4087 1.0496 0.3719 0.040 Uiso calc R 1
H H29B 0.3649 0.9661 0.3526 0.040 Uiso calc R 1
C C30 0.4123(3) 0.9574(2) 0.41130(12) 0.0333(8) Uani d . 1
C C31 0.3746(4) 1.0075(3) 0.43907(12) 0.0354(8) Uani d . 1
H H31 0.3597 1.0624 0.4337 0.043 Uiso calc R 1
C C32 0.3584(4) 0.9767(3) 0.47537(14) 0.0438(10) Uani d . 1
H H32 0.3310 1.0109 0.4938 0.053 Uiso calc R 1
C C33 0.3827(4) 0.8962(3) 0.48390(14) 0.0452(10) Uani d . 1
H H33 0.3735 0.8762 0.5083 0.054 Uiso calc R 1
C C34 0.4212(4) 0.8442(3) 0.45618(16) 0.0470(11) Uani d . 1
H H34 0.4378 0.7896 0.4620 0.056 Uiso calc R 1
C C35 0.4346(4) 0.8743(3) 0.41959(14) 0.0418(9) Uani d . 1
H H35 0.4582 0.8396 0.4008 0.050 Uiso calc R 1
C C36 0.5658(4) 1.0173(2) 0.32189(11) 0.0320(7) Uani d . 1
H H36A 0.4971 0.9925 0.3039 0.048 Uiso calc R 1
H H36B 0.5453 1.0747 0.3235 0.048 Uiso calc R 1
C C37 0.6916(4) 1.0095(2) 0.30549(10) 0.0326(7) Uani d . 1
C C38 0.7758(5) 1.0745(3) 0.30585(14) 0.0438(9) Uani d . 1
H H38 0.7569 1.1233 0.3174 0.053 Uiso calc R 1
C C39 0.8885(5) 1.0675(4) 0.28909(17) 0.0557(13) Uani d . 1
H H39 0.9454 1.1114 0.2896 0.067 Uiso calc R 1
C C40 0.9163(6) 0.9958(4) 0.27173(17) 0.0605(15) Uani d . 1
H H40 0.9926 0.9910 0.2608 0.073 Uiso calc R 1
C C41 0.8313(7) 0.9309(4) 0.27043(19) 0.0665(17) Uani d . 1
H H41 0.8492 0.8829 0.2581 0.080 Uiso calc R 1
C C42 0.7188(5) 0.9376(3) 0.28755(14) 0.0471(10) Uani d . 1
H H42 0.6618 0.8938 0.2870 0.057 Uiso calc R 1
C C43 0.5588(4) 0.5842(2) 0.36070(11) 0.0325(7) Uani d . 1
H H43A 0.5443 0.5263 0.3631 0.059 Uiso calc R 1
H H43B 0.6307 0.5915 0.3461 0.059 Uiso calc R 1
C C44 0.5955(4) 0.6204(2) 0.40085(11) 0.0301(7) Uani d . 1
C C45 0.6793(4) 0.6872(3) 0.40602(12) 0.0336(8) Uani d . 1
H H45 0.7101 0.7105 0.3848 0.040 Uiso calc R 1
C C46 0.7164(4) 0.7190(3) 0.44272(12) 0.0378(8) Uani d . 1
H H46 0.7732 0.7630 0.4461 0.045 Uiso calc R 1
C C47 0.6694(4) 0.6855(3) 0.47461(12) 0.0344(8) Uani d . 1
H H47 0.6932 0.7076 0.4991 0.041 Uiso calc R 1
C C48 0.5867(4) 0.6187(3) 0.46948(11) 0.0351(8) Uani d . 1
H H48 0.5556 0.5955 0.4907 0.042 Uiso calc R 1
C C49 0.5503(4) 0.5865(2) 0.43289(11) 0.0318(7) Uani d . 1
H H49 0.4950 0.5417 0.4297 0.048 Uiso calc R 1
C C50 0.4064(4) 0.5867(2) 0.29801(10) 0.0305(7) Uani d . 1
H H50A 0.3825 0.5300 0.3002 0.057 Uiso calc R 1
H H50B 0.3320 0.6150 0.2841 0.057 Uiso calc R 1
C C51 0.5184(4) 0.5922(2) 0.27511(10) 0.0302(7) Uani d . 1
C C52 0.5413(4) 0.6634(3) 0.25527(11) 0.0356(8) Uani d . 1
H H52 0.4890 0.7088 0.2570 0.043 Uiso calc R 1
C C53 0.6415(4) 0.6669(3) 0.23304(12) 0.0406(9) Uani d . 1
H H53 0.6562 0.7145 0.2199 0.049 Uiso calc R 1
C C54 0.7199(4) 0.5994(3) 0.23033(12) 0.0407(9) Uani d . 1
H H54 0.7869 0.6018 0.2153 0.049 Uiso calc R 1
C C55 0.6989(4) 0.5283(3) 0.24996(11) 0.0363(8) Uani d . 1
H H55 0.7522 0.4833 0.2484 0.044 Uiso calc R 1
C C56 0.5977(4) 0.5249(2) 0.27198(11) 0.0320(7) Uani d . 1
H H56 0.5828 0.4770 0.2848 0.058 Uiso calc R 1
C C57 0.3250(4) 0.6107(3) 0.36107(11) 0.0343(8) Uani d . 1
H H57A 0.3450 0.6386 0.3857 0.041 Uiso calc R 1
H H57B 0.3180 0.5531 0.3665 0.041 Uiso calc R 1
C C58 0.1944(4) 0.6404(3) 0.34116(11) 0.0341(8) Uani d . 1
C C59 0.1653(4) 0.7231(3) 0.33780(14) 0.0436(10) Uani d . 1
H H59 0.2287 0.7617 0.3461 0.052 Uiso calc R 1
C C60 0.0404(5) 0.7475(4) 0.32182(15) 0.0537(12) Uani d . 1
H H60 0.0205 0.8026 0.3194 0.064 Uiso calc R 1
C C61 -0.0549(5) 0.6898(4) 0.30954(16) 0.0602(16) Uani d . 1
H H61 -0.1384 0.7063 0.2992 0.072 Uiso calc R 1
C C62 -0.0256(5) 0.6089(4) 0.31270(15) 0.0557(13) Uani d . 1
H H62 -0.0896 0.5705 0.3046 0.067 Uiso calc R 1
C C63 0.0999(4) 0.5832(3) 0.32798(13) 0.0435(10) Uani d . 1
H H63 0.1199 0.5280 0.3293 0.052 Uiso calc R 1

loop_
_atom_site_aniso_label
_atom_site_aniso_U_11
_atom_site_aniso_U_22
_atom_site_aniso_U_33
_atom_site_aniso_U_12
_atom_site_aniso_U_13
_atom_site_aniso_U_23
Pt1 0.02343(9) 0.02670(10) 0.02591(9) -0.00133(4) 0.00464(5) -0.00017(4)
Cl1 0.0323(4) 0.0313(4) 0.0467(5) -0.0034(3) 0.0116(4) 0.0038(4)
Cl2 0.0392(5) 0.0346(4) 0.0304(4) 0.0009(3) 0.0037(3) -0.0053(3)
Cl3 0.0269(4) 0.0385(5) 0.0421(5) -0.0010(3) 0.0086(3) 0.0089(4)
Cl4 0.0428(5) 0.0454(5) 0.0316(4) 0.0002(4) 0.0030(4) -0.0090(4)
Cl5 0.0308(4) 0.0352(4) 0.0349(4) 0.0048(3) 0.0068(3) 0.0028(3)
Cl6 0.0257(4) 0.0337(4) 0.0406(5) 0.0006(3) 0.0020(3) 0.0041(4)
Cl7 0.0578(7) 0.0307(5) 0.0428(6) -0.0071(4) -0.0015(5) -0.0014(4)
N1 0.0228(13) 0.0333(15) 0.0302(15) 0.0005(11) 0.0015(11) 0.0001(12)
N2 0.0280(14) 0.0293(15) 0.0287(14) 0.0043(11) -0.0012(11) 0.0014(12)
N3 0.0277(14) 0.0299(15) 0.0257(14) -0.0015(11) -0.0015(11) -0.0006(11)
C1 0.0302(17) 0.0339(18) 0.0285(16) -0.0009(13) 0.0007(13) -0.0018(14)
C2 0.0332(17) 0.0335(18) 0.0268(16) 0.0029(14) 0.0020(13) -0.0047(14)
C3 0.036(2) 0.041(2) 0.0352(19) 0.0052(16) -0.0015(15) -0.0042(16)
C4 0.060(3) 0.055(3) 0.038(2) 0.019(2) -0.010(2) -0.001(2)
C5 0.091(4) 0.051(3) 0.030(2) 0.018(3) 0.012(2) 0.007(2)
C6 0.071(4) 0.045(3) 0.045(3) 0.004(2) 0.026(3) 0.0040(19)
C7 0.042(2) 0.042(2) 0.037(2) 0.0012(17) 0.0123(17) -0.0035(17)
C8 0.0322(17) 0.0362(19) 0.0281(17) 0.0022(14) 0.0054(13) -0.0002(14)
C9 0.0300(16) 0.0315(17) 0.0273(16) -0.0013(13) 0.0052(13) 0.0018(13)
C10 0.049(2) 0.039(2) 0.040(2) -0.0032(18) -0.0021(18) 0.0007(17)
C11 0.088(4) 0.033(2) 0.053(3) 0.006(2) 0.012(3) 0.000(2)
C12 0.076(4) 0.058(3) 0.061(3) 0.034(3) 0.035(3) 0.021(3)
C13 0.032(2) 0.067(3) 0.059(3) 0.012(2) 0.014(2) 0.028(3)
C14 0.0298(18) 0.048(2) 0.041(2) -0.0041(16) 0.0033(15) 0.0102(18)
C15 0.0290(17) 0.0325(17) 0.0343(19) 0.0044(14) -0.0002(14) -0.0016(15)
C16 0.0287(16) 0.0314(17) 0.0269(16) 0.0033(13) 0.0023(12) 0.0021(13)
C17 0.0301(19) 0.045(2) 0.037(2) 0.0038(15) 0.0033(16) -0.0030(16)
C18 0.038(2) 0.051(2) 0.035(2) 0.0046(18) 0.0060(16) -0.0099(18)
C19 0.043(2) 0.037(2) 0.0339(19) 0.0031(16) 0.0003(16) -0.0051(16)
C20 0.0337(18) 0.0357(19) 0.037(2) -0.0034(15) 0.0010(15) -0.0009(16)
C21 0.0281(17) 0.0326(17) 0.0311(18) 0.0000(13) 0.0082(14) 0.0022(14)
C22 0.0305(17) 0.0337(18) 0.0282(16) 0.0014(14) -0.0017(13) -0.0034(14)
C23 0.0277(16) 0.0335(17) 0.0247(15) 0.0014(13) -0.0029(12) -0.0009(13)
C24 0.0286(18) 0.043(2) 0.054(3) -0.0018(16) -0.0036(17) -0.013(2)
C25 0.0265(19) 0.067(3) 0.066(3) -0.005(2) -0.0031(19) -0.017(3)
C26 0.0293(18) 0.067(3) 0.041(2) 0.0113(19) -0.0023(16) 0.001(2)
C27 0.036(2) 0.047(3) 0.045(2) 0.0126(17) 0.0041(17) 0.007(2)
C28 0.0315(18) 0.038(2) 0.042(2) 0.0032(15) 0.0034(15) 0.0083(17)
C29 0.0228(15) 0.039(2) 0.0372(19) 0.0043(13) 0.0018(13) 0.0043(16)
C30 0.0214(15) 0.0375(19) 0.0399(19) 0.0014(13) 0.0010(13) 0.0069(16)
C31 0.0260(16) 0.039(2) 0.042(2) 0.0015(14) 0.0054(14) 0.0075(16)
C32 0.038(2) 0.053(3) 0.040(2) 0.0069(18) 0.0053(17) 0.0065(19)
C33 0.0290(18) 0.059(3) 0.048(2) 0.0027(18) 0.0041(16) 0.020(2)
C34 0.036(2) 0.041(2) 0.064(3) 0.0049(17) 0.008(2) 0.019(2)
C35 0.034(2) 0.042(2) 0.050(2) 0.0038(16) 0.0077(17) 0.0084(19)
C36 0.0308(17) 0.0352(18) 0.0277(16) 0.0053(14) -0.0037(13) 0.0037(14)
C37 0.0350(18) 0.0384(19) 0.0241(15) 0.0074(15) 0.0031(13) 0.0031(14)
C38 0.043(2) 0.045(2) 0.044(2) 0.0000(18) 0.0109(18) -0.0001(19)
C39 0.043(2) 0.068(3) 0.059(3) 0.000(2) 0.015(2) 0.010(3)
C40 0.052(3) 0.076(4) 0.058(3) 0.024(3) 0.025(2) 0.021(3)
C41 0.087(4) 0.056(3) 0.064(4) 0.024(3) 0.038(3) 0.006(3)
C42 0.059(3) 0.039(2) 0.046(2) 0.007(2) 0.018(2) 0.0028(19)
C43 0.0337(18) 0.0324(18) 0.0295(17) 0.0052(14) -0.0017(14) -0.0001(14)
C44 0.0302(16) 0.0294(17) 0.0289(16) 0.0017(13) -0.0023(13) 0.0004(13)
C45 0.0322(18) 0.0385(19) 0.0298(18) -0.0002(15) 0.0037(14) -0.0002(15)
C46 0.040(2) 0.0365(19) 0.034(2) -0.0030(16) -0.0022(16) -0.0015(17)
C47 0.0351(19) 0.0381(19) 0.0278(17) 0.0006(15) -0.0030(14) -0.0048(15)
C48 0.0321(18) 0.043(2) 0.0286(17) 0.0012(15) -0.0002(14) 0.0010(15)
C49 0.0285(16) 0.0353(18) 0.0293(17) -0.0013(14) -0.0033(13) -0.0010(14)
C50 0.0306(16) 0.0355(18) 0.0239(15) -0.0026(14) -0.0009(12) -0.0009(13)
C51 0.0293(16) 0.0358(18) 0.0237(15) -0.0022(14) -0.0026(12) 0.0007(13)
C52 0.0364(19) 0.040(2) 0.0280(17) -0.0009(15) -0.0040(14) 0.0024(15)
C53 0.038(2) 0.051(2) 0.0305(18) -0.0120(18) -0.0027(15) 0.0076(17)
C54 0.0322(18) 0.060(3) 0.0296(18) -0.0078(18) 0.0024(14) 0.0010(18)
C55 0.0283(17) 0.050(2) 0.0285(17) 0.0037(15) -0.0026(13) -0.0010(16)
C56 0.0297(16) 0.0380(19) 0.0264(16) -0.0007(14) -0.0026(13) 0.0030(14)
C57 0.0305(17) 0.044(2) 0.0274(17) -0.0020(15) 0.0016(13) 0.0044(15)
C58 0.0286(17) 0.048(2) 0.0256(16) -0.0009(15) 0.0037(13) -0.0005(15)
C59 0.035(2) 0.055(3) 0.039(2) 0.0060(19) -0.0005(17) -0.002(2)
C60 0.050(3) 0.066(3) 0.044(2) 0.021(2) 0.003(2) -0.001(2)
C61 0.030(2) 0.110(5) 0.039(3) 0.012(2) -0.0017(18) 0.002(3)
C62 0.036(2) 0.089(4) 0.040(2) -0.010(2) -0.0014(18) -0.004(3)
C63 0.036(2) 0.059(3) 0.035(2) -0.0093(19) 0.0022(16) -0.0040(19)

loop_
_atom_type_symbol
_atom_type_description
_atom_type_scat_dispersion_real
_atom_type_scat_dispersion_imag
_atom_type_scat_source
C C 0.0033 0.0016 'International Tables Vol C Tables 4.2.6.8 and 6.1.1.4'
H H 0.0000 0.0000 'International Tables Vol C Tables 4.2.6.8 and 6.1.1.4'
N N 0.0061 0.0033 'International Tables Vol C Tables 4.2.6.8 and 6.1.1.4'
O O 0.0106 0.0060 'International Tables Vol C Tables 4.2.6.8 and 6.1.1.4'
Pt Pt -1.7033 8.3905 'International Tables Vol C Tables 4.2.6.8 and 6.1.1.4'
Cl Cl 0.1484 0.1585 'International Tables Vol C Tables 4.2.6.8 and 6.1.1.4'

loop_
_geom_angle_atom_site_label_1
_geom_angle_atom_site_label_2
_geom_angle_atom_site_label_3
_geom_angle
_geom_angle_publ_flag
Cl1 Pt1 Cl2 89.91(4) y
Cl1 Pt1 Cl3 177.97(3) y
Cl1 Pt1 Cl4 90.00(4) y
Cl1 Pt1 Cl5 90.47(4) y
Cl1 Pt1 Cl6 89.48(3) y
Cl2 Pt1 Cl3 89.45(4) y
Cl2 Pt1 Cl4 179.75(4) y
Cl4 Pt1 Cl3 90.64(4) y
Cl4 Pt1 Cl5 89.55(4) y
Cl4 Pt1 Cl6 88.97(4) y
Cl5 Pt1 Cl2 90.21(3) y
Cl5 Pt1 Cl3 91.46(3) y
Cl5 Pt1 Cl6 178.52(3) y
Cl6 Pt1 Cl2 91.27(3) y
Cl6 Pt1 Cl3 88.60(3) y
C15 N1 C8 111.1(3) ?
C15 N1 C1 112.2(3) ?
C8 N1 C1 109.6(3) ?
C15 N1 H1C 106(3) ?
C8 N1 H1C 112(3) ?
C1 N1 H1C 106(3) ?
C22 N2 C29 111.2(3) ?
C22 N2 C36 113.7(3) ?
C29 N2 C36 107.4(3) ?
C22 N2 H2 112(3) ?
C29 N2 H2 107(3) ?
C36 N2 H2 105(3) ?
C57 N3 C43 108.9(3) ?
C57 N3 C50 111.0(3) ?
C43 N3 C50 110.8(3) ?
C57 N3 H3B 110(3) ?
C43 N3 H3B 108(3) ?
C50 N3 H3B 108(3) ?
C2 C1 N1 113.4(3) ?
C2 C1 H1A 108.9 ?
N1 C1 H1A 108.9 ?
C2 C1 H1B 108.9 ?
N1 C1 H1B 108.9 ?
H1A C1 H1B 107.7 ?
C7 C2 C3 120.4(4) ?
C7 C2 C1 121.8(4) ?
C3 C2 C1 117.8(4) ?
C4 C3 C2 118.9(5) ?
C4 C3 H3A 120.5 ?
C2 C3 H3A 120.5 ?
C5 C4 C3 121.5(5) ?
C5 C4 H4 119.3 ?
C3 C4 H4 119.3 ?
C4 C5 C6 119.5(5) ?
C4 C5 H5 120.2 ?
C6 C5 H5 120.2 ?
C7 C6 C5 120.3(5) ?
C7 C6 H6 119.9 ?
C5 C6 H6 119.9 ?
C6 C7 C2 119.4(5) ?
C6 C7 H7 120.3 ?
C2 C7 H7 120.3 ?
C9 C8 N1 113.1(3) ?
C9 C8 H8A 109.0 ?
N1 C8 H8A 109.0 ?
C9 C8 H8B 109.0 ?
N1 C8 H8B 109.0 ?
H8A C8 H8B 107.8 ?
C10 C9 C14 119.1(4) ?
C10 C9 C8 121.4(4) ?
C14 C9 C8 119.4(4) ?
C11 C10 C9 120.2(5) ?
C11 C10 H10 119.9 ?
C9 C10 H10 119.9 ?
C10 C11 C12 120.1(5) ?
C10 C11 H11 119.9 ?
C12 C11 H11 119.9 ?
C13 C12 C11 119.9(5) ?
C13 C12 H12 120.1 ?
C11 C12 H12 120.1 ?
C14 C13 C12 119.9(5) ?
C14 C13 H13 120.0 ?
C12 C13 H13 120.0 ?
C13 C14 C9 120.7(4) ?
C13 C14 H14 119.6 ?
C9 C14 H14 119.6 ?
C16 C15 N1 112.8(3) ?
C16 C15 H15A 109.0 ?
N1 C15 H15A 109.0 ?
C16 C15 H15B 109.0 ?
N1 C15 H15B 109.0 ?
H15A C15 H15B 107.8 ?
C21 C16 C17 119.2(4) ?
C21 C16 C15 121.2(4) ?
C17 C16 C15 119.5(3) ?
C16 C17 C18 120.1(4) ?
C16 C17 H17 119.9 ?
C18 C17 H17 119.9 ?
C19 C18 C17 119.9(4) ?
C19 C18 H18 120.1 ?
C17 C18 H18 120.1 ?
C20 C19 C18 119.9(4) ?
C20 C19 H19 120.0 ?
C18 C19 H19 120.0 ?
C19 C20 C21 120.5(4) ?
C19 C20 H20 119.8 ?
C21 C20 H20 119.8 ?
C20 C21 C16 120.3(4) ?
C20 C21 H21 119.8 ?
C16 C21 H21 119.8 ?
C23 C22 N2 114.1(3) ?
C23 C22 H22A 108.7 ?
N2 C22 H22A 108.7 ?
C23 C22 H22B 108.7 ?
N2 C22 H22B 108.7 ?
H22A C22 H22B 107.6 ?
C28 C23 C24 118.9(4) ?
C28 C23 C22 121.9(3) ?
C24 C23 C22 119.0(4) ?
C23 C24 C25 120.7(4) ?
C23 C24 H24 119.7 ?
C25 C24 H24 119.7 ?
C26 C25 C24 120.4(4) ?
C26 C25 H25 119.8 ?
C24 C25 H25 119.8 ?
C25 C26 C27 119.2(4) ?
C25 C26 H26 120.4 ?
C27 C26 H26 120.4 ?
C26 C27 C28 120.4(5) ?
C26 C27 H27 119.8 ?
C28 C27 H27 119.8 ?
C23 C28 C27 120.5(4) ?
C23 C28 H28 119.8 ?
C27 C28 H28 119.8 ?
C30 C29 N2 112.9(3) ?
C30 C29 H29A 109.0 ?
N2 C29 H29A 109.0 ?
C30 C29 H29B 109.0 ?
N2 C29 H29B 109.0 ?
H29A C29 H29B 107.8 ?
C31 C30 C35 119.5(4) ?
C31 C30 C29 119.6(4) ?
C35 C30 C29 120.9(4) ?
C30 C31 C32 120.5(4) ?
C30 C31 H31 119.7 ?
C32 C31 H31 119.7 ?
C33 C32 C31 120.3(5) ?
C33 C32 H32 119.9 ?
C31 C32 H32 119.9 ?
C32 C33 C34 120.2(4) ?
C32 C33 H33 119.9 ?
C34 C33 H33 119.9 ?
C33 C34 C35 119.8(4) ?
C33 C34 H34 120.1 ?
C35 C34 H34 120.1 ?
C34 C35 C30 119.8(5) ?
C34 C35 H35 120.1 ?
C30 C35 H35 120.1 ?
C37 C36 N2 116.1(3) ?
C37 C36 H36A 108.3 ?
N2 C36 H36A 108.3 ?
C37 C36 H36B 108.3 ?
N2 C36 H36B 108.3 ?
H36A C36 H36B 107.4 ?
C38 C37 C42 119.7(4) ?
C38 C37 C36 120.9(4) ?
C42 C37 C36 119.3(4) ?
C37 C38 C39 120.2(5) ?
C37 C38 H38 119.9 ?
C39 C38 H38 119.9 ?
C40 C39 C38 120.1(5) ?
C40 C39 H39 120.0 ?
C38 C39 H39 120.0 ?
C39 C40 C41 120.2(5) ?
C39 C40 H40 119.9 ?
C41 C40 H40 119.9 ?
C40 C41 C42 119.8(5) ?
C40 C41 H41 120.1 ?
C42 C41 H41 120.1 ?
C37 C42 C41 120.0(5) ?
C37 C42 H42 120.0 ?
C41 C42 H42 120.0 ?
C44 C43 N3 112.7(3) ?
C44 C43 H43A 109.1 ?
N3 C43 H43A 109.1 ?
C44 C43 H43B 109.1 ?
N3 C43 H43B 109.1 ?
H43A C43 H43B 107.8 ?
C49 C44 C45 119.1(4) ?
C49 C44 C43 121.2(3) ?
C45 C44 C43 119.7(4) ?
C46 C45 C44 120.1(4) ?
C46 C45 H45 120.0 ?
C44 C45 H45 120.0 ?
C45 C46 C47 120.5(4) ?
C45 C46 H46 119.7 ?
C47 C46 H46 119.7 ?
C48 C47 C46 119.4(4) ?
C48 C47 H47 120.3 ?
C46 C47 H47 120.3 ?
C49 C48 C47 120.1(4) ?
C49 C48 H48 119.9 ?
C47 C48 H48 119.9 ?
C48 C49 C44 120.8(4) ?
C48 C49 H49 119.6 ?
C44 C49 H49 119.6 ?
C51 C50 N3 113.4(3) ?
C51 C50 H50A 108.9 ?
N3 C50 H50A 108.9 ?
C51 C50 H50B 108.9 ?
N3 C50 H50B 108.9 ?
H50A C50 H50B 107.7 ?
C56 C51 C52 118.8(4) ?
C56 C51 C50 120.3(3) ?
C52 C51 C50 120.9(4) ?
C53 C52 C51 120.5(4) ?
C53 C52 H52 119.8 ?
C51 C52 H52 119.8 ?
C52 C53 C54 120.0(4) ?
C52 C53 H53 120.0 ?
C54 C53 H53 120.0 ?
C53 C54 C55 120.2(4) ?
C53 C54 H54 119.9 ?
C55 C54 H54 119.9 ?
C54 C55 C56 119.5(4) ?
C54 C55 H55 120.2 ?
C56 C55 H55 120.2 ?
C55 C56 C51 120.9(4) ?
C55 C56 H56 119.5 ?
C51 C56 H56 119.5 ?
N3 C57 C58 115.1(3) ?
N3 C57 H57A 108.5 ?
C58 C57 H57A 108.5 ?
N3 C57 H57B 108.5 ?
C58 C57 H57B 108.5 ?
H57A C57 H57B 107.5 ?
C63 C58 C59 119.9(4) ?
C63 C58 C57 118.5(4) ?
C59 C58 C57 121.5(4) ?
C58 C59 C60 119.4(5) ?
C58 C59 H59 120.3 ?
C60 C59 H59 120.3 ?
C61 C60 C59 120.4(5) ?
C61 C60 H60 119.8 ?
C59 C60 H60 119.8 ?
C62 C61 C60 119.9(5) ?
C62 C61 H61 120.0 ?
C60 C61 H61 120.0 ?
C61 C62 C63 120.6(5) ?
C61 C62 H62 119.7 ?
C63 C62 H62 119.7 ?
C58 C63 C62 119.7(5) ?
C58 C63 H63 120.2 ?
C62 C63 H63 120.2 ?

loop_
_geom_bond_atom_site_label_1
_geom_bond_atom_site_label_2
_geom_bond_distance
_geom_bond_publ_flag
Pt1 Cl1 2.3032(9) y
Pt1 Cl2 2.3286(9) y
Pt1 Cl3 2.3307(9) y
Pt1 Cl4 2.3136(10) y
Pt1 Cl5 2.3209(9) y
Pt1 Cl6 2.3266(9) y
N1 H1C 0.89(5) ?
N2 H2 0.86(4) ?
N3 H3B 0.92(5) ?
C1 C2 1.512(5) ?
C1 N1 1.525(5) ?
C1 H1A 0.9700 ?
C1 H1B 0.9700 ?
C2 C7 1.393(6) ?
C2 C3 1.401(5) ?
C3 C4 1.380(7) ?
C3 H3A 0.9300 ?
C4 C5 1.367(9) ?
C4 H4 0.9300 ?
C5 C6 1.403(9) ?
C5 H5 0.9300 ?
C6 C7 1.382(7) ?
C6 H6 0.9300 ?
C7 H7 0.9300 ?
C8 C9 1.505(5) ?
C8 N1 1.523(5) ?
C8 H8A 0.9700 ?
C8 H8B 0.9700 ?
C9 C10 1.385(6) ?
C9 C14 1.392(5) ?
C10 C11 1.384(7) ?
C10 H10 0.9300 ?
C11 C12 1.389(9) ?
C11 H11 0.9300 ?
C12 C13 1.379(9) ?
C12 H12 0.9300 ?
C13 C14 1.379(7) ?
C13 H13 0.9300 ?
C14 H14 0.9300 ?
C15 C16 1.502(5) ?
C15 N1 1.515(5) ?
C15 H15A 0.9700 ?
C15 H15B 0.9700 ?
C16 C21 1.393(5) ?
C16 C17 1.395(6) ?
C17 C18 1.401(6) ?
C17 H17 0.9300 ?
C18 C19 1.389(6) ?
C18 H18 0.9300 ?
C19 C20 1.381(6) ?
C19 H19 0.9300 ?
C20 C21 1.388(6) ?
C20 H20 0.9300 ?
C21 H21 0.9300 ?
C22 C23 1.510(5) ?
C22 N2 1.510(5) ?
C22 H22A 0.9700 ?
C22 H22B 0.9700 ?
C23 C28 1.381(6) ?
C23 C24 1.383(5) ?
C24 C25 1.394(6) ?
C24 H24 0.9300 ?
C25 C26 1.378(8) ?
C25 H25 0.9300 ?
C26 C27 1.385(7) ?
C26 H26 0.9300 ?
C27 C28 1.396(6) ?
C27 H27 0.9300 ?
C28 H28 0.9300 ?
C29 C30 1.512(6) ?
C29 N2 1.521(5) ?
C29 H29A 0.9700 ?
C29 H29B 0.9700 ?
C30 C31 1.373(6) ?
C30 C35 1.407(6) ?
C31 C32 1.398(6) ?
C31 H31 0.9300 ?
C32 C33 1.372(7) ?
C32 H32 0.9300 ?
C33 C34 1.392(8) ?
C33 H33 0.9300 ?
C34 C35 1.397(7) ?
C34 H34 0.9300 ?
C35 H35 0.9300 ?
C36 C37 1.504(6) ?
C36 N2 1.527(5) ?
C36 H36A 0.9700 ?
C36 H36B 0.9700 ?
C37 C38 1.380(6) ?
C37 C42 1.386(6) ?
C38 C39 1.386(7) ?
C38 H38 0.9300 ?
C39 C40 1.375(9) ?
C39 H39 0.9300 ?
C40 C41 1.380(10) ?
C40 H40 0.9300 ?
C41 C42 1.391(8) ?
C41 H41 0.9300 ?
C42 H42 0.9300 ?
C43 C44 1.520(5) ?
C43 N3 1.521(5) ?
C43 H43A 0.9700 ?
C43 H43B 0.9700 ?
C44 C49 1.391(6) ?
C44 C45 1.396(5) ?
C45 C46 1.387(6) ?
C45 H45 0.9300 ?
C46 C47 1.393(6) ?
C46 H46 0.9300 ?
C47 C48 1.389(6) ?
C47 H47 0.9300 ?
C48 C49 1.385(5) ?
C48 H48 0.9300 ?
C49 H49 0.9300 ?
C50 C51 1.505(5) ?
C50 N3 1.527(5) ?
C50 H50A 0.9700 ?
C50 H50B 0.9700 ?
C51 C56 1.393(5) ?
C51 C52 1.398(6) ?
C52 C53 1.386(6) ?
C52 H52 0.9300 ?
C53 C54 1.386(7) ?
C53 H53 0.9300 ?
C54 C55 1.388(6) ?
C54 H54 0.9300 ?
C55 C56 1.389(6) ?
C55 H55 0.9300 ?
C56 H56 0.9300 ?
C57 N3 1.509(5) ?
C57 C58 1.512(5) ?
C57 H57A 0.9700 ?
C57 H57B 0.9700 ?
C58 C63 1.389(6) ?
C58 C59 1.393(7) ?
C59 C60 1.394(6) ?
C59 H59 0.9300 ?
C60 C61 1.391(9) ?
C60 H60 0.9300 ?
C61 C62 1.365(9) ?
C61 H61 0.9300 ?
C62 C63 1.399(7) ?
C62 H62 0.9300 ?
C63 H63 0.9300 ?

loop_
_geom_hbond_atom_site_label_D
_geom_hbond_atom_site_label_H
_geom_hbond_atom_site_label_A
_geom_hbond_distance_DH
_geom_hbond_distance_HA
_geom_hbond_distance_DA
_geom_hbond_angle_DHA
_geom_hbond_publ_flag
N1 H1C Cl3 0.89(5) 2.41(5) 3.255(3) 159(4) yes
N2 H2 Cl7 0.86(5) 2.37(5) 3.132(3) 149(4) yes
N3 H3B Cl7 0.93(5) 2.17(5) 3.095(3) 177(5) yes

loop_
_geom_torsion_atom_site_label_1
_geom_torsion_atom_site_label_2
_geom_torsion_atom_site_label_3
_geom_torsion_atom_site_label_4
_geom_torsion
N1 C1 C2 C7 -69.1(5)
N1 C1 C2 C3 109.3(4)
C7 C2 C3 C4 -0.9(6)
C1 C2 C3 C4 -179.4(4)
C2 C3 C4 C5 1.8(7)
C3 C4 C5 C6 -0.9(8)
C4 C5 C6 C7 -0.7(8)
C5 C6 C7 C2 1.5(7)
C3 C2 C7 C6 -0.7(6)
C1 C2 C7 C6 177.7(4)
N1 C8 C9 C10 93.2(4)
N1 C8 C9 C14 -89.5(4)
C14 C9 C10 C11 2.6(7)
C8 C9 C10 C11 180.0(4)
C9 C10 C11 C12 -1.2(8)
C10 C11 C12 C13 -0.7(9)
C11 C12 C13 C14 1.0(8)
C12 C13 C14 C9 0.5(7)
C10 C9 C14 C13 -2.3(7)
C8 C9 C14 C13 -179.7(4)
N1 C15 C16 C21 -62.6(5)
N1 C15 C16 C17 120.7(4)
C21 C16 C17 C18 -1.1(6)
C15 C16 C17 C18 175.6(4)
C16 C17 C18 C19 0.6(7)
C17 C18 C19 C20 0.7(7)
C18 C19 C20 C21 -1.5(7)
C19 C20 C21 C16 1.0(6)
C17 C16 C21 C20 0.3(6)
C15 C16 C21 C20 -176.4(4)
N2 C22 C23 C28 -45.8(5)
N2 C22 C23 C24 138.6(4)
C28 C23 C24 C25 -0.8(7)
C22 C23 C24 C25 175.0(4)
C23 C24 C25 C26 0.8(8)
C24 C25 C26 C27 -0.7(8)
C25 C26 C27 C28 0.6(8)
C24 C23 C28 C27 0.7(6)
C22 C23 C28 C27 -174.9(4)
C26 C27 C28 C23 -0.7(7)
N2 C29 C30 C31 122.2(4)
N2 C29 C30 C35 -58.5(5)
C35 C30 C31 C32 0.1(6)
C29 C30 C31 C32 179.3(4)
C30 C31 C32 C33 1.4(6)
C31 C32 C33 C34 -1.3(7)
C32 C33 C34 C35 -0.2(7)
C33 C34 C35 C30 1.6(7)
C31 C30 C35 C34 -1.5(6)
C29 C30 C35 C34 179.3(4)
N2 C36 C37 C38 -103.1(4)
N2 C36 C37 C42 81.1(5)
C42 C37 C38 C39 -1.4(7)
C36 C37 C38 C39 -177.1(4)
C37 C38 C39 C40 0.6(8)
C38 C39 C40 C41 0.9(9)
C39 C40 C41 C42 -1.5(9)
C38 C37 C42 C41 0.7(7)
C36 C37 C42 C41 176.6(5)
C40 C41 C42 C37 0.7(9)
N3 C43 C44 C49 91.8(4)
N3 C43 C44 C45 -90.1(4)
C49 C44 C45 C46 0.1(6)
C43 C44 C45 C46 -178.0(4)
C44 C45 C46 C47 -0.9(7)
C45 C46 C47 C48 1.3(7)
C46 C47 C48 C49 -0.8(6)
C47 C48 C49 C44 -0.1(6)
C45 C44 C49 C48 0.4(6)
C43 C44 C49 C48 178.5(4)
N3 C50 C51 C56 99.9(4)
N3 C50 C51 C52 -82.9(4)
C56 C51 C52 C53 -0.2(5)
C50 C51 C52 C53 -177.5(3)
C51 C52 C53 C54 0.0(6)
C52 C53 C54 C55 -0.3(6)
C53 C54 C55 C56 0.7(6)
C54 C55 C56 C51 -1.0(6)
C52 C51 C56 C55 0.7(5)
C50 C51 C56 C55 178.0(3)
N3 C57 C58 C63 110.3(4)
N3 C57 C58 C59 -73.3(5)
C63 C58 C59 C60 1.2(7)
C57 C58 C59 C60 -175.2(4)
C58 C59 C60 C61 0.4(8)
C59 C60 C61 C62 -0.8(8)
C60 C61 C62 C63 -0.4(8)
C59 C58 C63 C62 -2.4(7)
C57 C58 C63 C62 174.1(4)
C61 C62 C63 C58 2.0(8)
C16 C15 N1 C8 -59.7(4)
C16 C15 N1 C1 177.2(3)
C9 C8 N1 C15 174.7(3)
C9 C8 N1 C1 -60.8(4)
C2 C1 N1 C15 -41.5(4)
C2 C1 N1 C8 -165.5(3)
C23 C22 N2 C29 157.6(3)
C23 C22 N2 C36 -81.1(4)
C30 C29 N2 C22 -54.6(4)
C30 C29 N2 C36 -179.6(3)
C37 C36 N2 C22 58.2(4)
C37 C36 N2 C29 -178.3(3)
C58 C57 N3 C43 -175.5(3)
C58 C57 N3 C50 -53.2(4)
C44 C43 N3 C57 -59.4(4)
C44 C43 N3 C50 178.2(3)
C51 C50 N3 C57 -176.2(3)
C51 C50 N3 C43 -54.9(4)
